data_4515599
loop_
_publ_author_name
'Feng, Guoqin'
'Du, Chongyang'
'Xiang, Li'
'del Rosal, Iker'
'Li, Guangyu'
'Leng, Xuebing'
'Chen, Eugene Y.-X.'
'Maron, Laurent'
'Chen, Yaofeng'

_publ_section_title
;
 Side Arm Twist on Zn-Catalyzed Hydrosilylative Reduction of CO2 to
 Formate and Methanol Equivalents with High Selectivity and Activity
;
_journal_issue 5
_journal_name_full 'ACS Catalysis'
_journal_page_first 4710
_journal_paper_doi 10.1021/acscatal.8b01033
_journal_volume 8
_journal_year 2018
_chemical_formula_moiety 'C51 H86 N6 O2 Zn2'
_chemical_formula_sum 'C51 H86 N6 O2 Zn2'
_chemical_formula_weight 945.99
_space_group_crystal_system triclinic
_space_group_IT_number 2
_space_group_name_Hall '-P 1'
_space_group_name_H-M_alt 'P -1'
_atom_sites_solution_hydrogens mixed
_audit_creation_date 2017-12-13
_audit_creation_method
;
Olex2 1.2
(compiled 2016.02.19 svn.r3266 for OlexSys, GUI svn.r5227)
;
_cell_angle_alpha 98.9000(10)
_cell_angle_beta 90.9840(10)
_cell_angle_gamma 119.0520(10)
_cell_formula_units_Z 4
_cell_length_a 16.1366(3)
_cell_length_b 16.5978(3)
_cell_length_c 23.3164(4)
_cell_measurement_reflns_used 9134
_cell_measurement_temperature 170(2)
_cell_measurement_theta_max 54.90
_cell_measurement_theta_min 3.90
_cell_volume 5362.53(18)
_computing_cell_refinement 'SAINT v8.37A (Bruker, 2015)'
_computing_data_reduction 'SAINT v8.37A (Bruker, 2015)'
_computing_molecular_graphics 'Olex2 (Dolomanov et al., 2009)'
_computing_publication_material 'Olex2 (Dolomanov et al., 2009)'
_computing_structure_refinement 'ShelXL (Sheldrick, 2015)'
_computing_structure_solution 'ShelXT (Sheldrick, 2015)'
_diffrn_ambient_temperature 170.0
_diffrn_measured_fraction_theta_full 0.995
_diffrn_measured_fraction_theta_max 0.993
_diffrn_measurement_device_type 'Bruker APEX-II CCD'
_diffrn_measurement_method '\f and \w scans'
_diffrn_radiation_type GaK\a
_diffrn_radiation_wavelength 1.34139
_diffrn_reflns_av_R_equivalents 0.0442
_diffrn_reflns_av_unetI/netI 0.0378
_diffrn_reflns_Laue_measured_fraction_full 0.995
_diffrn_reflns_Laue_measured_fraction_max 0.993
_diffrn_reflns_limit_h_max 18
_diffrn_reflns_limit_h_min -19
_diffrn_reflns_limit_k_max 20
_diffrn_reflns_limit_k_min -19
_diffrn_reflns_limit_l_max 28
_diffrn_reflns_limit_l_min -25
_diffrn_reflns_number 73911
_diffrn_reflns_point_group_measured_fraction_full 0.995
_diffrn_reflns_point_group_measured_fraction_max 0.993
_diffrn_reflns_theta_full 53.594
_diffrn_reflns_theta_max 54.899
_diffrn_reflns_theta_min 2.899
_diffrn_standards_number 0
_exptl_absorpt_coefficient_mu 0.902
_exptl_absorpt_correction_T_max 0.7508
_exptl_absorpt_correction_T_min 0.6171
_exptl_absorpt_correction_type multi-scan
_exptl_absorpt_process_details
;
SADABS-2016/2 (Bruker,2016/2) was used for absorption correction.
wR2(int) was 0.1235 before and 0.0612 after correction.
The Ratio of minimum to maximum transmission is 0.8219.
The \l/2 correction factor is Not present.
;
_exptl_crystal_colour colourless
_exptl_crystal_colour_primary colourless
_exptl_crystal_density_diffrn 1.172
_exptl_crystal_description block
_exptl_crystal_F_000 2040
_exptl_crystal_size_max 0.15
_exptl_crystal_size_mid 0.1
_exptl_crystal_size_min 0.03
_refine_diff_density_max 1.937
_refine_diff_density_min -0.840
_refine_diff_density_rms 0.060
_refine_ls_extinction_method none
_refine_ls_goodness_of_fit_ref 1.012
_refine_ls_hydrogen_treatment mixed
_refine_ls_matrix_type full
_refine_ls_number_parameters 1176
_refine_ls_number_reflns 20258
_refine_ls_number_restraints 163
_refine_ls_restrained_S_all 1.044
_refine_ls_R_factor_all 0.0559
_refine_ls_R_factor_gt 0.0496
_refine_ls_shift/su_max 0.001
_refine_ls_shift/su_mean 0.000
_refine_ls_structure_factor_coef Fsqd
_refine_ls_weighting_details
;
 w=1/[\s^2^(Fo^2^)+(0.0712P)^2^+4.8320P]
 where P=(Fo^2^+2Fc^2^)/3
;
_refine_ls_weighting_scheme calc
_refine_ls_wR_factor_gt 0.1320
_refine_ls_wR_factor_ref 0.1380
_reflns_Friedel_coverage 0.000
_reflns_number_gt 17868
_reflns_number_total 20258
_reflns_threshold_expression 'I > 2\s(I)'
_cod_data_source_file cs8b01033_si_002.cif
_cod_data_source_block L2Zn(O2CH)(H)ZnL2
_cod_original_cell_volume 5362.52(17)
_cod_database_code 4515599
_shelxl_version_number 2013-2
_shelx_space_group_comment
;
The symmetry employed for this shelxl refinement is uniquely defined
by the following loop, which should always be used as a source of
symmetry information in preference to the above space-group names.
They are only intended as comments.
;
_shelx_estimated_absorpt_t_max 0.974
_shelx_estimated_absorpt_t_min 0.881
_olex2_refinement_description
;
1. Fixed Uiso
 At 1.2 times of:
  All C(H) groups, All C(H,H) groups
 At 1.5 times of:
  All C(H,H,H) groups
2. Restrained distances
 C9-C8
 1.53 with sigma of 0.001
3. Uiso/Uaniso restraints and constraints
N12 \\sim C84 \\sim C85 \\sim C86: within 2A with sigma of 0.01 and sigma for
terminal atoms of 0.02
C71 \\sim C72 \\sim C73: within 2A with sigma of 0.005 and sigma for terminal
atoms of 0.01
N12 \\sim C87 \\sim C88 \\sim C89 \\sim C87' \\sim C88' \\sim C89': within 2A
with sigma of 0.005 and sigma for terminal atoms of 0.01
Uanis(C85) \\sim Ueq: with sigma of 0.005 and sigma for terminal atoms of 0.01
Uanis(C8) \\sim Ueq, Uanis(C9) \\sim Ueq, Uanis(C10) \\sim Ueq: with sigma of
0.005 and sigma for terminal atoms of 0.01
Uanis(C89) \\sim Ueq, Uanis(C87) \\sim Ueq, Uanis(C88) \\sim Ueq, Uanis(C88')
\\sim Ueq, Uanis(C87') \\sim Ueq, Uanis(C89') \\sim Ueq: with sigma of 0.005
and sigma for terminal atoms of 0.01
4. Others
 Fixed Sof: C87(0.5) H87(0.5) C88(0.5) H88A(0.5) H88B(0.5) H88C(0.5) C89(0.5)
 H89A(0.5) H89B(0.5) H89C(0.5) C87'(0.5) H87'(0.5) C88'(0.5) H88D(0.5)
 H88E(0.5) H88F(0.5) C89'(0.5) H89D(0.5) H89E(0.5) H89F(0.5)
5.a Ternary CH refined with riding coordinates:
 C8(H8), C11(H11), C20(H20), C23(H23), C33(H33), C36(H36), C45(H45), C48(H48),
 C59(H59), C62(H62), C71(H71), C74(H74), C84(H84), C96(H96), C99(H99), C87(H87),
  C87'(H87')
5.b Secondary CH2 refined with riding coordinates:
 C6(H6A,H6B), C7(H7A,H7B), C31(H31A,H31B), C32(H32A,H32B), C57(H57A,H57B),
 C58(H58A,H58B), C82(H82A,H82B), C83(H83A,H83B)
5.c Aromatic/amide H refined with riding coordinates:
 C3(H3), C16(H16), C17(H17), C18(H18), C28(H28), C41(H41), C42(H42), C43(H43),
 C51(H51), C54(H54), C67(H67), C68(H68), C69(H69), C79(H79), C92(H92), C93(H93),
  C94(H94), C102(H102)
5.d Idealised Me refined as rotating group:
 C1(H1A,H1B,H1C), C5(H5A,H5B,H5C), C9(H9A,H9B,H9C), C10(H10G,H10H,H10I),
 C12(H12A,H12B,H12C), C13(H13A,H13B,H13C), C21(H21A,H21B,H21C), C22(H22A,H22B,
 H22C), C24(H24A,H24B,H24C), C25(H25A,H25B,H25C), C26(H26A,H26B,H26C), C30(H30A,
 H30B,H30C), C34(H34A,H34B,H34C), C35(H35A,H35B,H35C), C37(H37A,H37B,H37C),
 C38(H38A,H38B,H38C), C46(H46A,H46B,H46C), C47(H47A,H47B,H47C), C49(H49A,H49B,
 H49C), C50(H50A,H50B,H50C), C52(H52A,H52B,H52C), C56(H56A,H56B,H56C), C60(H60A,
 H60B,H60C), C61(H61A,H61B,H61C), C63(H63A,H63B,H63C), C64(H64A,H64B,H64C),
 C72(H72A,H72B,H72C), C73(H73A,H73B,H73C), C75(H75A,H75B,H75C), C76(H76A,H76B,
 H76C), C77(H77A,H77B,H77C), C81(H81A,H81B,H81C), C85(H85A,H85B,H85C), C86(H86A,
 H86B,H86C), C97(H97A,H97B,H97C), C98(H98A,H98B,H98C), C100(H10A,H10B,H10C),
 C101(H10D,H10E,H10F), C88(H88A,H88B,H88C), C89(H89A,H89B,H89C), C88'(H88D,H88E,
 H88F), C89'(H89D,H89E,H89F)
;
_olex2_submission_special_instructions 'No special instructions were received'

loop_
_space_group_symop_operation_xyz
'x, y, z'
'-x, -y, -z'

loop_
_atom_site_label
_atom_site_type_symbol
_atom_site_fract_x
_atom_site_fract_y
_atom_site_fract_z
_atom_site_U_iso_or_equiv
_atom_site_adp_type
_atom_site_occupancy
_atom_site_site_symmetry_order
_atom_site_calc_flag
_atom_site_refinement_flags_posn
_atom_site_refinement_flags_adp
_atom_site_refinement_flags_occupancy
_atom_site_disorder_assembly
_atom_site_disorder_group
Zn1 Zn 0.30975(2) 0.77958(2) 0.77880(2) 0.02824(9) Uani 1 1 d . . . . .
H H 0.3690(17) 0.8284(17) 0.7251(10) 0.028(6) Uiso 1 1 d . . . . .
Zn2 Zn 0.41885(2) 0.77970(2) 0.67787(2) 0.03149(9) Uani 1 1 d . . . . .
O1 O 0.28479(13) 0.64579(12) 0.76163(7) 0.0377(4) Uani 1 1 d . . . . .
O2 O 0.34110(14) 0.64163(12) 0.67451(7) 0.0403(4) Uani 1 1 d . . . . .
N1 N 0.44117(15) 0.81655(13) 0.60111(8) 0.0323(4) Uani 1 1 d . . . . .
N2 N 0.55083(15) 0.82727(15) 0.70970(8) 0.0358(4) Uani 1 1 d . . . . .
N3 N 0.66426(16) 0.71858(17) 0.72367(10) 0.0445(5) Uani 1 1 d . . . . .
N4 N 0.35775(13) 0.83583(13) 0.86109(8) 0.0281(4) Uani 1 1 d . . . . .
N5 N 0.18596(14) 0.77429(14) 0.77857(8) 0.0314(4) Uani 1 1 d . . . . .
N6 N 0.01019(16) 0.60023(16) 0.65278(9) 0.0406(5) Uani 1 1 d . . . . .
C1 C 0.5474(2) 0.9227(2) 0.53901(12) 0.0517(7) Uani 1 1 d . . . . .
H1A H 0.5585 0.8810 0.5096 0.078 Uiso 1 1 calc GR . . . .
H1B H 0.6037 0.9855 0.5463 0.078 Uiso 1 1 calc GR . . . .
H1C H 0.4920 0.9264 0.5248 0.078 Uiso 1 1 calc GR . . . .
C2 C 0.52845(19) 0.88438(17) 0.59531(11) 0.0384(5) Uani 1 1 d . . . . .
C3 C 0.6075(2) 0.92400(18) 0.63680(12) 0.0449(6) Uani 1 1 d . . . . .
H3 H 0.6609 0.9793 0.6293 0.054 Uiso 1 1 calc R . . . .
C4 C 0.62064(19) 0.89454(18) 0.68857(11) 0.0406(6) Uani 1 1 d . . . . .
C5 C 0.7208(2) 0.9456(2) 0.71879(14) 0.0574(8) Uani 1 1 d . . . . .
H5A H 0.7218 0.9780 0.7579 0.086 Uiso 1 1 calc GR . . . .
H5B H 0.7632 0.9915 0.6961 0.086 Uiso 1 1 calc GR . . . .
H5C H 0.7424 0.9004 0.7220 0.086 Uiso 1 1 calc GR . . . .
C6 C 0.5681(2) 0.7930(2) 0.76021(11) 0.0475(7) Uani 1 1 d . . . . .
H6A H 0.5164 0.7812 0.7857 0.057 Uiso 1 1 calc R . . . .
H6B H 0.6289 0.8418 0.7830 0.057 Uiso 1 1 calc R . . . .
C7 C 0.5725(2) 0.7031(2) 0.74219(14) 0.0517(7) Uani 1 1 d . . . . .
H7A H 0.5589 0.6697 0.7755 0.062 Uiso 1 1 calc R . . . .
H7B H 0.5220 0.6620 0.7098 0.062 Uiso 1 1 calc R . . . .
C8 C 0.7358(3) 0.7417(4) 0.77078(18) 0.0944(14) Uani 1 1 d D U . . .
H8 H 0.7336 0.7912 0.8002 0.113 Uiso 1 1 calc R . . . .
C9 C 0.7265(5) 0.6666(4) 0.8047(3) 0.133(2) Uani 1 1 d D U . . .
H9A H 0.6715 0.6493 0.8272 0.199 Uiso 1 1 calc GR . . . .
H9B H 0.7845 0.6912 0.8314 0.199 Uiso 1 1 calc GR . . . .
H9C H 0.7175 0.6112 0.7774 0.199 Uiso 1 1 calc GR . . . .
C10 C 0.8352(3) 0.7862(5) 0.7539(2) 0.129(2) Uani 1 1 d . U . . .
H10G H 0.8485 0.7373 0.7352 0.193 Uiso 1 1 calc GR . . . .
H10H H 0.8803 0.8226 0.7889 0.193 Uiso 1 1 calc GR . . . .
H10I H 0.8418 0.8279 0.7267 0.193 Uiso 1 1 calc GR . . . .
C11 C 0.6612(3) 0.6574(3) 0.67030(16) 0.0677(10) Uani 1 1 d . . . . .
H11 H 0.7262 0.6641 0.6694 0.081 Uiso 1 1 calc R . . . .
C12 C 0.5919(5) 0.5542(3) 0.6669(3) 0.132(2) Uani 1 1 d . . . . .
H12A H 0.6042 0.5343 0.7020 0.199 Uiso 1 1 calc GR . . . .
H12B H 0.5999 0.5179 0.6323 0.199 Uiso 1 1 calc GR . . . .
H12C H 0.5265 0.5435 0.6643 0.199 Uiso 1 1 calc GR . . . .
C13 C 0.6438(3) 0.6916(4) 0.61757(16) 0.0863(13) Uani 1 1 d . . . . .
H13A H 0.5787 0.6816 0.6150 0.130 Uiso 1 1 calc GR . . . .
H13B H 0.6522 0.6569 0.5823 0.130 Uiso 1 1 calc GR . . . .
H13C H 0.6893 0.7587 0.6212 0.130 Uiso 1 1 calc GR . . . .
C14 C 0.37334(17) 0.77286(16) 0.54999(9) 0.0323(5) Uani 1 1 d . . . . .
C15 C 0.30060(19) 0.79522(18) 0.54354(10) 0.0376(5) Uani 1 1 d . . . . .
C16 C 0.2414(2) 0.7582(2) 0.49108(11) 0.0465(6) Uani 1 1 d . . . . .
H16 H 0.1932 0.7743 0.4854 0.056 Uiso 1 1 calc R . . . .
C17 C 0.2516(2) 0.6986(2) 0.44733(12) 0.0491(7) Uani 1 1 d . . . . .
H17 H 0.2123 0.6759 0.4113 0.059 Uiso 1 1 calc R . . . .
C18 C 0.31845(19) 0.67192(19) 0.45584(11) 0.0424(6) Uani 1 1 d . . . . .
H18 H 0.3227 0.6284 0.4261 0.051 Uiso 1 1 calc R . . . .
C19 C 0.37997(17) 0.70722(17) 0.50693(10) 0.0339(5) Uani 1 1 d . . . . .
C20 C 0.44864(19) 0.67114(18) 0.51628(11) 0.0398(6) Uani 1 1 d . . . . .
H20 H 0.4932 0.7116 0.5520 0.048 Uiso 1 1 calc R . . . .
C21 C 0.5087(2) 0.6752(3) 0.46602(15) 0.0602(8) Uani 1 1 d . . . . .
H21A H 0.4669 0.6352 0.4304 0.090 Uiso 1 1 calc GR . . . .
H21B H 0.5527 0.6531 0.4754 0.090 Uiso 1 1 calc GR . . . .
H21C H 0.5451 0.7400 0.4598 0.090 Uiso 1 1 calc GR . . . .
C22 C 0.3938(3) 0.5718(2) 0.52793(15) 0.0587(8) Uani 1 1 d . . . . .
H22A H 0.3561 0.5704 0.5607 0.088 Uiso 1 1 calc GR . . . .
H22B H 0.4387 0.5509 0.5377 0.088 Uiso 1 1 calc GR . . . .
H22C H 0.3511 0.5299 0.4930 0.088 Uiso 1 1 calc GR . . . .
C23 C 0.2870(2) 0.8594(2) 0.59137(11) 0.0450(6) Uani 1 1 d . . . . .
H23 H 0.3087 0.8516 0.6295 0.054 Uiso 1 1 calc R . . . .
C24 C 0.3469(3) 0.9615(2) 0.58668(18) 0.0823(13) Uani 1 1 d . . . . .
H24A H 0.4146 0.9813 0.5947 0.123 Uiso 1 1 calc GR . . . .
H24B H 0.3301 0.9998 0.6151 0.123 Uiso 1 1 calc GR . . . .
H24C H 0.3349 0.9695 0.5472 0.123 Uiso 1 1 calc GR . . . .
C25 C 0.1822(3) 0.8341(3) 0.59266(13) 0.0574(8) Uani 1 1 d . . . . .
H25A H 0.1611 0.8484 0.5579 0.086 Uiso 1 1 calc GR . . . .
H25B H 0.1756 0.8706 0.6277 0.086 Uiso 1 1 calc GR . . . .
H25C H 0.1430 0.7670 0.5932 0.086 Uiso 1 1 calc GR . . . .
C26 C 0.3405(2) 0.8948(2) 0.96115(11) 0.0480(7) Uani 1 1 d . . . . .
H26A H 0.3535 0.8519 0.9792 0.072 Uiso 1 1 calc GR . . . .
H26B H 0.2930 0.9052 0.9816 0.072 Uiso 1 1 calc GR . . . .
H26C H 0.3996 0.9548 0.9638 0.072 Uiso 1 1 calc GR . . . .
C27 C 0.30275(17) 0.85231(17) 0.89766(10) 0.0321(5) Uani 1 1 d . . . . .
C28 C 0.21030(17) 0.83378(17) 0.88175(10) 0.0337(5) Uani 1 1 d . . . . .
H28 H 0.1788 0.8459 0.9132 0.040 Uiso 1 1 calc R . . . .
C29 C 0.15624(17) 0.80007(16) 0.82666(10) 0.0326(5) Uani 1 1 d . . . . .
C30 C 0.06141(19) 0.7979(2) 0.82483(13) 0.0476(7) Uani 1 1 d . . . . .
H30A H 0.0651 0.8467 0.8044 0.071 Uiso 1 1 calc GR . . . .
H30B H 0.0463 0.8093 0.8648 0.071 Uiso 1 1 calc GR . . . .
H30C H 0.0115 0.7363 0.8041 0.071 Uiso 1 1 calc GR . . . .
C31 C 0.12732(18) 0.74048(18) 0.72229(10) 0.0374(5) Uani 1 1 d . . . . .
H31A H 0.1691 0.7621 0.6910 0.045 Uiso 1 1 calc R . . . .
H31B H 0.0843 0.7674 0.7229 0.045 Uiso 1 1 calc R . . . .
C32 C 0.06819(19) 0.63400(19) 0.70904(11) 0.0411(6) Uani 1 1 d . . . . .
H32A H 0.1112 0.6071 0.7087 0.049 Uiso 1 1 calc R . . . .
H32B H 0.0261 0.6124 0.7402 0.049 Uiso 1 1 calc R . . . .
C33 C -0.0796(2) 0.6027(2) 0.65675(13) 0.0518(7) Uani 1 1 d . . . . .
H33 H -0.0637 0.6617 0.6845 0.062 Uiso 1 1 calc R . . . .
C34 C -0.1582(2) 0.5228(3) 0.68142(15) 0.0667(9) Uani 1 1 d . . . . .
H34A H -0.1810 0.4637 0.6537 0.100 Uiso 1 1 calc GR . . . .
H34B H -0.2111 0.5353 0.6878 0.100 Uiso 1 1 calc GR . . . .
H34C H -0.1331 0.5182 0.7186 0.100 Uiso 1 1 calc GR . . . .
C35 C -0.1157(3) 0.6111(3) 0.59875(16) 0.0705(10) Uani 1 1 d . . . . .
H35A H -0.0638 0.6624 0.5836 0.106 Uiso 1 1 calc GR . . . .
H35B H -0.1683 0.6243 0.6043 0.106 Uiso 1 1 calc GR . . . .
H35C H -0.1382 0.5522 0.5709 0.106 Uiso 1 1 calc GR . . . .
C36 C 0.0049(2) 0.5167(2) 0.61656(13) 0.0504(7) Uani 1 1 d . . . . .
H36 H -0.0532 0.4886 0.5880 0.060 Uiso 1 1 calc R . . . .
C37 C -0.0056(3) 0.4397(2) 0.64879(16) 0.0666(9) Uani 1 1 d . . . . .
H37A H 0.0536 0.4613 0.6736 0.100 Uiso 1 1 calc GR . . . .
H37B H -0.0190 0.3836 0.6204 0.100 Uiso 1 1 calc GR . . . .
H37C H -0.0583 0.4246 0.6731 0.100 Uiso 1 1 calc GR . . . .
C38 C 0.0894(3) 0.5460(3) 0.58115(17) 0.0720(10) Uani 1 1 d . . . . .
H38A H 0.0906 0.5904 0.5575 0.108 Uiso 1 1 calc GR . . . .
H38B H 0.0839 0.4905 0.5555 0.108 Uiso 1 1 calc GR . . . .
H38C H 0.1485 0.5760 0.6076 0.108 Uiso 1 1 calc GR . . . .
C39 C 0.45468(16) 0.86567(16) 0.88130(9) 0.0289(5) Uani 1 1 d . . . . .
C40 C 0.52710(17) 0.95353(16) 0.87254(10) 0.0324(5) Uani 1 1 d . . . . .
C41 C 0.62143(18) 0.98066(18) 0.89053(11) 0.0381(5) Uani 1 1 d . . . . .
H41 H 0.6711 1.0398 0.8850 0.046 Uiso 1 1 calc R . . . .
C42 C 0.64378(18) 0.92324(19) 0.91613(11) 0.0410(6) Uani 1 1 d . . . . .
H42 H 0.7083 0.9431 0.9285 0.049 Uiso 1 1 calc R . . . .
C43 C 0.57216(19) 0.83686(19) 0.92379(11) 0.0401(6) Uani 1 1 d . . . . .
H43 H 0.5882 0.7976 0.9414 0.048 Uiso 1 1 calc R . . . .
C44 C 0.47645(17) 0.80563(17) 0.90614(10) 0.0332(5) Uani 1 1 d . . . . .
C45 C 0.40066(19) 0.70881(18) 0.91446(11) 0.0399(6) Uani 1 1 d . . . . .
H45 H 0.3370 0.6991 0.9005 0.048 Uiso 1 1 calc R . . . .
C46 C 0.4000(3) 0.6987(2) 0.97853(13) 0.0622(9) Uani 1 1 d . . . . .
H46A H 0.4607 0.7047 0.9925 0.093 Uiso 1 1 calc GR . . . .
H46B H 0.3476 0.6371 0.9823 0.093 Uiso 1 1 calc GR . . . .
H46C H 0.3913 0.7480 1.0019 0.093 Uiso 1 1 calc GR . . . .
C47 C 0.4151(2) 0.63211(19) 0.87848(12) 0.0487(7) Uani 1 1 d . . . . .
H47A H 0.4114 0.6356 0.8370 0.073 Uiso 1 1 calc GR . . . .
H47B H 0.3654 0.5705 0.8845 0.073 Uiso 1 1 calc GR . . . .
H47C H 0.4779 0.6412 0.8909 0.073 Uiso 1 1 calc GR . . . .
C48 C 0.50511(19) 1.01885(18) 0.84489(11) 0.0398(6) Uani 1 1 d . . . . .
H48 H 0.4360 0.9833 0.8297 0.048 Uiso 1 1 calc R . . . .
C49 C 0.5211(3) 1.1036(3) 0.88960(16) 0.0759(11) Uani 1 1 d . . . . .
H49A H 0.4821 1.0824 0.9216 0.114 Uiso 1 1 calc GR . . . .
H49B H 0.5030 1.1426 0.8709 0.114 Uiso 1 1 calc GR . . . .
H49C H 0.5886 1.1404 0.9050 0.114 Uiso 1 1 calc GR . . . .
C50 C 0.5618(3) 1.0508(2) 0.79376(15) 0.0589(8) Uani 1 1 d . . . . .
H50A H 0.6295 1.0911 0.8079 0.088 Uiso 1 1 calc GR . . . .
H50B H 0.5393 1.0860 0.7743 0.088 Uiso 1 1 calc GR . . . .
H50C H 0.5533 0.9959 0.7660 0.088 Uiso 1 1 calc GR . . . .
C51 C 0.29516(18) 0.60516(17) 0.71488(10) 0.0356(5) Uani 1 1 d . . . . .
H51 H 0.2645 0.5387 0.7093 0.043 Uiso 1 1 calc R . . . .
Zn3 Zn 0.18028(2) 0.20800(2) 0.81057(2) 0.03078(9) Uani 1 1 d . . . . .
HA H 0.0703(17) 0.1694(17) 0.7727(10) 0.025(6) Uiso 1 1 d . . . . .
Zn4 Zn 0.04912(2) 0.22542(2) 0.72934(2) 0.02848(9) Uani 1 1 d . . . . .
O3 O 0.24419(13) 0.34791(12) 0.81944(8) 0.0435(4) Uani 1 1 d . . . . .
O4 O 0.15746(12) 0.35944(12) 0.74801(7) 0.0373(4) Uani 1 1 d . . . . .
N7 N 0.17177(14) 0.16334(14) 0.88438(8) 0.0300(4) Uani 1 1 d . . . . .
N8 N 0.26024(14) 0.16117(14) 0.77294(8) 0.0327(4) Uani 1 1 d . . . . .
N9 N 0.47632(16) 0.28420(18) 0.76114(11) 0.0504(6) Uani 1 1 d . . . . .
N10 N 0.02438(13) 0.17334(13) 0.64550(8) 0.0287(4) Uani 1 1 d . . . . .
N11 N -0.06827(14) 0.23003(14) 0.74135(8) 0.0340(4) Uani 1 1 d . . . . .
N12 N -0.0518(2) 0.4074(2) 0.86946(12) 0.0675(8) Uani 1 1 d . U . . .
C52 C 0.1892(2) 0.0626(2) 0.94490(12) 0.0464(6) Uani 1 1 d . . . . .
H52A H 0.2103 0.1138 0.9786 0.070 Uiso 1 1 calc GR . . . .
H52B H 0.2277 0.0318 0.9463 0.070 Uiso 1 1 calc GR . . . .
H52C H 0.1220 0.0169 0.9458 0.070 Uiso 1 1 calc GR . . . .
C53 C 0.20107(17) 0.10159(17) 0.88942(10) 0.0324(5) Uani 1 1 d . . . . .
C54 C 0.24220(17) 0.06856(17) 0.84659(11) 0.0348(5) Uani 1 1 d . . . . .
H54 H 0.2527 0.0198 0.8551 0.042 Uiso 1 1 calc R . . . .
C55 C 0.27077(16) 0.09598(17) 0.79266(10) 0.0337(5) Uani 1 1 d . . . . .
C56 C 0.3163(2) 0.0457(2) 0.75806(13) 0.0490(7) Uani 1 1 d . . . . .
H56A H 0.2827 0.0182 0.7186 0.073 Uiso 1 1 calc GR . . . .
H56B H 0.3125 -0.0041 0.7776 0.073 Uiso 1 1 calc GR . . . .
H56C H 0.3834 0.0905 0.7556 0.073 Uiso 1 1 calc GR . . . .
C57 C 0.30310(19) 0.1966(2) 0.72108(11) 0.0425(6) Uani 1 1 d . . . . .
H57A H 0.2571 0.2041 0.6969 0.051 Uiso 1 1 calc R . . . .
H57B H 0.3168 0.1503 0.6975 0.051 Uiso 1 1 calc R . . . .
C58 C 0.3952(2) 0.2906(2) 0.73697(13) 0.0493(7) Uani 1 1 d . . . . .
H58A H 0.4127 0.3189 0.7016 0.059 Uiso 1 1 calc R . . . .
H58B H 0.3834 0.3332 0.7659 0.059 Uiso 1 1 calc R . . . .
C59 C 0.5212(2) 0.3453(2) 0.81857(15) 0.0600(8) Uani 1 1 d . . . . .
H59 H 0.5748 0.3355 0.8308 0.072 Uiso 1 1 calc R . . . .
C60 C 0.4519(2) 0.3178(3) 0.86438(14) 0.0644(9) Uani 1 1 d . . . . .
H60A H 0.3999 0.3296 0.8549 0.097 Uiso 1 1 calc GR . . . .
H60B H 0.4853 0.3549 0.9027 0.097 Uiso 1 1 calc GR . . . .
H60C H 0.4258 0.2510 0.8651 0.097 Uiso 1 1 calc GR . . . .
C61 C 0.5631(4) 0.4515(3) 0.8203(2) 0.1084(17) Uani 1 1 d . . . . .
H61A H 0.6099 0.4717 0.7918 0.163 Uiso 1 1 calc GR . . . .
H61B H 0.5944 0.4861 0.8595 0.163 Uiso 1 1 calc GR . . . .
H61C H 0.5118 0.4642 0.8105 0.163 Uiso 1 1 calc GR . . . .
C62 C 0.5451(2) 0.3005(3) 0.71688(18) 0.0718(10) Uani 1 1 d . . . . .
H62 H 0.5581 0.3587 0.7023 0.086 Uiso 1 1 calc R . . . .
C63 C 0.4998(3) 0.2169(3) 0.66524(19) 0.0897(14) Uani 1 1 d . . . . .
H63A H 0.4908 0.1601 0.6784 0.135 Uiso 1 1 calc GR . . . .
H63B H 0.5419 0.2299 0.6340 0.135 Uiso 1 1 calc GR . . . .
H63C H 0.4379 0.2075 0.6505 0.135 Uiso 1 1 calc GR . . . .
C64 C 0.6371(3) 0.3114(4) 0.7401(3) 0.1009(16) Uani 1 1 d . . . . .
H64A H 0.6672 0.3652 0.7725 0.151 Uiso 1 1 calc GR . . . .
H64B H 0.6793 0.3217 0.7091 0.151 Uiso 1 1 calc GR . . . .
H64C H 0.6253 0.2544 0.7541 0.151 Uiso 1 1 calc GR . . . .
C65 C 0.12279(17) 0.18618(17) 0.92900(10) 0.0328(5) Uani 1 1 d . . . . .
C66 C 0.02403(19) 0.1285(2) 0.92821(11) 0.0417(6) Uani 1 1 d . . . . .
C67 C -0.0229(2) 0.1559(3) 0.96963(14) 0.0569(8) Uani 1 1 d . . . . .
H67 H -0.0899 0.1178 0.9695 0.068 Uiso 1 1 calc R . . . .
C68 C 0.0254(3) 0.2368(3) 1.01074(14) 0.0618(9) Uani 1 1 d . . . . .
H68 H -0.0082 0.2546 1.0383 0.074 Uiso 1 1 calc R . . . .
C69 C 0.1225(2) 0.2918(2) 1.01187(13) 0.0533(7) Uani 1 1 d . . . . .
H69 H 0.1555 0.3468 1.0410 0.064 Uiso 1 1 calc R . . . .
C70 C 0.1737(2) 0.26884(19) 0.97117(11) 0.0406(6) Uani 1 1 d . . . . .
C71 C 0.2807(2) 0.3303(2) 0.97332(14) 0.0529(7) Uani 1 1 d . U . . .
H71 H 0.3012 0.3067 0.9374 0.063 Uiso 1 1 calc R . . . .
C72 C 0.3322(3) 0.3236(3) 1.0250(3) 0.122(2) Uani 1 1 d . U . . .
H72A H 0.3147 0.3478 1.0611 0.182 Uiso 1 1 calc GR . . . .
H72B H 0.4012 0.3609 1.0236 0.182 Uiso 1 1 calc GR . . . .
H72C H 0.3145 0.2580 1.0241 0.182 Uiso 1 1 calc GR . . . .
C73 C 0.3124(3) 0.4315(3) 0.9740(2) 0.0798(11) Uani 1 1 d . U . . .
H73A H 0.2787 0.4369 0.9408 0.120 Uiso 1 1 calc GR . . . .
H73B H 0.3813 0.4657 0.9713 0.120 Uiso 1 1 calc GR . . . .
H73C H 0.2981 0.4582 1.0105 0.120 Uiso 1 1 calc GR . . . .
C74 C -0.03163(19) 0.0377(2) 0.88415(12) 0.0472(7) Uani 1 1 d . . . . .
H74 H 0.0143 0.0297 0.8589 0.057 Uiso 1 1 calc R . . . .
C75 C -0.0796(2) -0.0474(2) 0.91440(14) 0.0615(8) Uani 1 1 d . . . . .
H75A H -0.0320 -0.0469 0.9414 0.092 Uiso 1 1 calc GR . . . .
H75B H -0.1077 -0.1052 0.8850 0.092 Uiso 1 1 calc GR . . . .
H75C H -0.1298 -0.0445 0.9362 0.092 Uiso 1 1 calc GR . . . .
C76 C -0.1067(2) 0.0399(3) 0.84483(15) 0.0628(9) Uani 1 1 d . . . . .
H76A H -0.1490 0.0537 0.8689 0.094 Uiso 1 1 calc GR . . . .
H76B H -0.1440 -0.0212 0.8189 0.094 Uiso 1 1 calc GR . . . .
H76C H -0.0752 0.0887 0.8214 0.094 Uiso 1 1 calc GR . . . .
C77 C -0.0758(2) 0.1097(2) 0.55161(11) 0.0482(7) Uani 1 1 d . . . . .
H77A H -0.0242 0.1513 0.5310 0.072 Uiso 1 1 calc GR . . . .
H77B H -0.1365 0.1015 0.5356 0.072 Uiso 1 1 calc GR . . . .
H77C H -0.0788 0.0486 0.5466 0.072 Uiso 1 1 calc GR . . . .
C78 C -0.05703(17) 0.15243(16) 0.61592(10) 0.0326(5) Uani 1 1 d . . . . .
C79 C -0.12854(17) 0.16686(17) 0.63985(11) 0.0346(5) Uani 1 1 d . . . . .
H79 H -0.1813 0.1508 0.6128 0.042 Uiso 1 1 calc R . . . .
C80 C -0.13497(17) 0.20158(17) 0.69794(11) 0.0352(5) Uani 1 1 d . . . . .
C81 C -0.2269(2) 0.2027(2) 0.70741(14) 0.0543(7) Uani 1 1 d . . . . .
H81A H -0.2627 0.1586 0.7329 0.082 Uiso 1 1 calc GR . . . .
H81B H -0.2652 0.1841 0.6698 0.082 Uiso 1 1 calc GR . . . .
H81C H -0.2124 0.2660 0.7257 0.082 Uiso 1 1 calc GR . . . .
C82 C -0.0797(2) 0.2670(2) 0.80042(11) 0.0447(6) Uani 1 1 d . . . . .
H82A H -0.0440 0.2546 0.8295 0.054 Uiso 1 1 calc R . . . .
H82B H -0.1479 0.2336 0.8068 0.054 Uiso 1 1 calc R . . . .
C83 C -0.0441(2) 0.3723(2) 0.80989(12) 0.0522(7) Uani 1 1 d . . . . .
H83A H 0.0232 0.4057 0.8017 0.063 Uiso 1 1 calc R . . . .
H83B H -0.0822 0.3847 0.7824 0.063 Uiso 1 1 calc R . . . .
C84 C 0.0317(3) 0.4872(3) 0.90204(13) 0.0640(9) Uani 1 1 d . U . . .
H84 H 0.0116 0.5085 0.9390 0.077 Uiso 1 1 calc R . . . .
C85 C 0.0839(5) 0.5714(4) 0.8731(2) 0.130(2) Uani 1 1 d . U . . .
H85A H 0.1157 0.5564 0.8411 0.194 Uiso 1 1 calc GR . . . .
H85B H 0.1316 0.6246 0.9018 0.194 Uiso 1 1 calc GR . . . .
H85C H 0.0383 0.5876 0.8575 0.194 Uiso 1 1 calc GR . . . .
C86 C 0.1025(3) 0.4580(4) 0.9188(2) 0.0946(14) Uani 1 1 d . U . . .
H86A H 0.0721 0.4066 0.9405 0.142 Uiso 1 1 calc GR . . . .
H86B H 0.1573 0.5115 0.9433 0.142 Uiso 1 1 calc GR . . . .
H86C H 0.1241 0.4370 0.8834 0.142 Uiso 1 1 calc GR . . . .
C90 C 0.08994(17) 0.15042(16) 0.61642(9) 0.0298(5) Uani 1 1 d . . . . .
C91 C 0.07926(18) 0.06060(17) 0.61405(11) 0.0361(5) Uani 1 1 d . . . . .
C92 C 0.1447(2) 0.04114(19) 0.58579(12) 0.0432(6) Uani 1 1 d . . . . .
H92 H 0.1384 -0.0193 0.5835 0.052 Uiso 1 1 calc R . . . .
C93 C 0.2184(2) 0.1072(2) 0.56097(12) 0.0455(6) Uani 1 1 d . . . . .
H93 H 0.2618 0.0921 0.5416 0.055 Uiso 1 1 calc R . . . .
C94 C 0.22861(19) 0.19501(19) 0.56447(11) 0.0408(6) Uani 1 1 d . . . . .
H94 H 0.2795 0.2404 0.5474 0.049 Uiso 1 1 calc R . . . .
C95 C 0.16588(18) 0.21875(17) 0.59252(10) 0.0337(5) Uani 1 1 d . . . . .
C96 C 0.1821(2) 0.31783(18) 0.59607(12) 0.0415(6) Uani 1 1 d . . . . .
H96 H 0.1359 0.3248 0.6215 0.050 Uiso 1 1 calc R . . . .
C97 C 0.2828(2) 0.3909(2) 0.62365(13) 0.0504(7) Uani 1 1 d . . . . .
H97A H 0.2930 0.3800 0.6626 0.076 Uiso 1 1 calc GR . . . .
H97B H 0.2905 0.4538 0.6268 0.076 Uiso 1 1 calc GR . . . .
H97C H 0.3294 0.3857 0.5992 0.076 Uiso 1 1 calc GR . . . .
C98 C 0.1638(3) 0.3351(3) 0.53562(16) 0.0674(9) Uani 1 1 d . . . . .
H98A H 0.2066 0.3259 0.5095 0.101 Uiso 1 1 calc GR . . . .
H98B H 0.1757 0.3995 0.5390 0.101 Uiso 1 1 calc GR . . . .
H98C H 0.0975 0.2910 0.5198 0.101 Uiso 1 1 calc GR . . . .
C99 C 0.0013(2) -0.01406(18) 0.64122(12) 0.0439(6) Uani 1 1 d . . . . .
H99 H -0.0398 0.0113 0.6581 0.053 Uiso 1 1 calc R . . . .
C100 C 0.0430(2) -0.0387(2) 0.69061(15) 0.0584(8) Uani 1 1 d . . . . .
H10A H 0.0818 -0.0658 0.6748 0.088 Uiso 1 1 calc GR . . . .
H10B H -0.0090 -0.0844 0.7091 0.088 Uiso 1 1 calc GR . . . .
H10C H 0.0828 0.0181 0.7196 0.088 Uiso 1 1 calc GR . . . .
C101 C -0.0620(3) -0.1036(3) 0.59582(18) 0.0799(12) Uani 1 1 d . . . . .
H10D H -0.0846 -0.0870 0.5626 0.120 Uiso 1 1 calc GR . . . .
H10E H -0.1167 -0.1469 0.6137 0.120 Uiso 1 1 calc GR . . . .
H10F H -0.0248 -0.1338 0.5822 0.120 Uiso 1 1 calc GR . . . .
C102 C 0.22318(19) 0.39167(17) 0.78815(11) 0.0394(6) Uani 1 1 d . . . . .
H102 H 0.2625 0.4580 0.7961 0.047 Uiso 1 1 calc R . . . .
C87 C -0.1327(6) 0.4229(7) 0.8716(3) 0.0715(15) Uani 0.5 1 d . U P A 1
H87 H -0.1827 0.3702 0.8420 0.086 Uiso 0.5 1 calc R . P A 1
C88 C -0.1712(8) 0.4037(9) 0.9288(5) 0.112(3) Uani 0.5 1 d . U P A 1
H88A H -0.1645 0.3523 0.9396 0.169 Uiso 0.5 1 calc GR . P A 1
H88B H -0.2388 0.3862 0.9254 0.169 Uiso 0.5 1 calc GR . P A 1
H88C H -0.1357 0.4602 0.9589 0.169 Uiso 0.5 1 calc GR . P A 1
C89 C -0.1289(7) 0.5107(7) 0.8565(4) 0.086(2) Uani 0.5 1 d . U P A 1
H89A H -0.0757 0.5665 0.8805 0.129 Uiso 0.5 1 calc GR . P A 1
H89B H -0.1888 0.5099 0.8641 0.129 Uiso 0.5 1 calc GR . P A 1
H89C H -0.1199 0.5120 0.8151 0.129 Uiso 0.5 1 calc GR . P A 1
C87' C -0.1544(6) 0.3685(7) 0.8874(4) 0.0787(16) Uani 0.5 1 d . U P A 2
H87' H -0.1976 0.3167 0.8548 0.094 Uiso 0.5 1 calc R . P A 2
C88' C -0.1809(8) 0.4462(8) 0.8898(5) 0.099(2) Uani 0.5 1 d . U P A 2
H88D H -0.1394 0.4991 0.9209 0.148 Uiso 0.5 1 calc GR . P A 2
H88E H -0.2475 0.4217 0.8977 0.148 Uiso 0.5 1 calc GR . P A 2
H88F H -0.1726 0.4674 0.8523 0.148 Uiso 0.5 1 calc GR . P A 2
C89' C -0.1688(8) 0.3253(8) 0.9428(4) 0.105(3) Uani 0.5 1 d . U P A 2
H89D H -0.1540 0.2742 0.9367 0.157 Uiso 0.5 1 calc GR . P A 2
H89E H -0.2352 0.3008 0.9512 0.157 Uiso 0.5 1 calc GR . P A 2
H89F H -0.1265 0.3736 0.9758 0.157 Uiso 0.5 1 calc GR . P A 2

loop_
_atom_site_aniso_label
_atom_site_aniso_U_11
_atom_site_aniso_U_22
_atom_site_aniso_U_33
_atom_site_aniso_U_23
_atom_site_aniso_U_13
_atom_site_aniso_U_12
Zn1 0.03437(18) 0.03121(18) 0.02042(16) -0.00010(13) -0.00038(12) 0.01867(15)
Zn2 0.0436(2) 0.03133(18) 0.02243(17) 0.00536(13) 0.00433(14) 0.02060(16)
O1 0.0552(11) 0.0332(9) 0.0288(8) 0.0065(7) 0.0083(7) 0.0246(8)
O2 0.0596(11) 0.0305(9) 0.0329(9) 0.0045(7) 0.0133(8) 0.0239(8)
N1 0.0427(11) 0.0274(10) 0.0235(9) 0.0049(7) 0.0015(8) 0.0147(9)
N2 0.0483(12) 0.0416(11) 0.0255(9) 0.0028(8) 0.0026(8) 0.0293(10)
N3 0.0452(12) 0.0534(14) 0.0447(12) 0.0077(10) 0.0042(10) 0.0322(11)
N4 0.0315(9) 0.0306(10) 0.0238(9) 0.0001(7) -0.0007(7) 0.0181(8)
N5 0.0326(10) 0.0335(10) 0.0272(9) 0.0018(8) -0.0028(8) 0.0169(9)
N6 0.0430(12) 0.0430(12) 0.0338(11) -0.0069(9) -0.0119(9) 0.0243(10)
C1 0.0570(17) 0.0421(15) 0.0421(15) 0.0194(12) 0.0050(13) 0.0104(13)
C2 0.0488(14) 0.0284(12) 0.0319(12) 0.0072(10) 0.0026(10) 0.0141(11)
C3 0.0452(15) 0.0290(12) 0.0451(15) 0.0064(11) -0.0006(12) 0.0068(11)
C4 0.0480(15) 0.0340(13) 0.0367(13) -0.0024(10) -0.0031(11) 0.0206(12)
C5 0.0518(17) 0.0501(17) 0.0596(19) -0.0002(14) -0.0149(14) 0.0204(14)
C6 0.0571(17) 0.076(2) 0.0330(13) 0.0181(13) 0.0127(12) 0.0488(16)
C7 0.0483(16) 0.0575(18) 0.0655(19) 0.0324(15) 0.0151(14) 0.0325(14)
C8 0.083(2) 0.171(4) 0.063(2) 0.017(2) 0.0034(18) 0.089(3)
C9 0.142(5) 0.153(5) 0.122(4) 0.037(4) -0.009(4) 0.084(4)
C10 0.070(3) 0.233(6) 0.090(3) -0.020(4) -0.005(2) 0.094(4)
C11 0.079(2) 0.074(2) 0.066(2) -0.0104(17) -0.0072(18) 0.057(2)
C12 0.175(6) 0.056(3) 0.159(5) -0.016(3) -0.045(5) 0.063(3)
C13 0.098(3) 0.121(4) 0.0466(19) 0.001(2) 0.0014(19) 0.063(3)
C14 0.0401(13) 0.0309(12) 0.0221(10) 0.0067(9) 0.0034(9) 0.0143(10)
C15 0.0530(15) 0.0368(13) 0.0278(12) 0.0087(10) 0.0059(10) 0.0250(12)
C16 0.0554(16) 0.0588(17) 0.0352(13) 0.0077(12) -0.0001(12) 0.0362(15)
C17 0.0497(16) 0.0597(18) 0.0331(13) -0.0007(12) -0.0051(11) 0.0263(14)
C18 0.0459(14) 0.0414(14) 0.0324(13) -0.0038(11) -0.0003(11) 0.0190(12)
C19 0.0365(12) 0.0314(12) 0.0288(11) 0.0049(9) 0.0041(9) 0.0131(10)
C20 0.0429(14) 0.0386(13) 0.0357(13) 0.0007(10) 0.0026(11) 0.0202(12)
C21 0.0551(18) 0.066(2) 0.069(2) 0.0190(17) 0.0247(16) 0.0345(17)
C22 0.069(2) 0.0507(17) 0.068(2) 0.0216(15) 0.0230(16) 0.0354(16)
C23 0.0715(19) 0.0488(15) 0.0295(12) 0.0111(11) 0.0103(12) 0.0400(15)
C24 0.129(4) 0.0453(18) 0.075(2) 0.0095(17) 0.048(2) 0.044(2)
C25 0.088(2) 0.084(2) 0.0383(15) 0.0176(15) 0.0121(15) 0.070(2)
C26 0.0523(16) 0.0666(19) 0.0283(13) -0.0087(12) -0.0026(11) 0.0370(15)
C27 0.0409(13) 0.0338(12) 0.0248(11) 0.0006(9) 0.0006(9) 0.0223(11)
C28 0.0371(12) 0.0371(12) 0.0300(11) 0.0007(10) 0.0061(9) 0.0222(11)
C29 0.0336(12) 0.0317(12) 0.0363(12) 0.0060(10) 0.0031(9) 0.0193(10)
C30 0.0400(14) 0.0585(17) 0.0492(16) 0.0024(13) 0.0012(12) 0.0304(14)
C31 0.0383(13) 0.0421(14) 0.0306(12) 0.0048(10) -0.0056(10) 0.0199(11)
C32 0.0450(14) 0.0431(14) 0.0333(13) 0.0001(11) -0.0108(11) 0.0227(12)
C33 0.0473(16) 0.0618(18) 0.0458(16) -0.0089(13) -0.0098(12) 0.0324(15)
C34 0.0477(17) 0.077(2) 0.059(2) -0.0097(17) -0.0026(15) 0.0251(17)
C35 0.067(2) 0.088(3) 0.065(2) -0.0012(19) -0.0213(17) 0.050(2)
C36 0.0556(17) 0.0496(16) 0.0439(15) -0.0068(12) -0.0083(13) 0.0292(14)
C37 0.074(2) 0.0490(18) 0.073(2) -0.0038(16) -0.0183(18) 0.0327(17)
C38 0.075(2) 0.071(2) 0.071(2) -0.0060(18) 0.0142(18) 0.042(2)
C39 0.0327(11) 0.0331(12) 0.0209(10) -0.0030(8) -0.0027(8) 0.0186(10)
C40 0.0384(12) 0.0300(12) 0.0271(11) -0.0015(9) -0.0030(9) 0.0177(10)
C41 0.0350(13) 0.0359(13) 0.0365(13) 0.0009(10) -0.0026(10) 0.0140(11)
C42 0.0355(13) 0.0464(15) 0.0396(13) 0.0025(11) -0.0059(10) 0.0209(12)
C43 0.0438(14) 0.0469(15) 0.0369(13) 0.0066(11) -0.0034(11) 0.0286(12)
C44 0.0379(12) 0.0353(12) 0.0283(11) 0.0040(9) 0.0000(9) 0.0203(11)
C45 0.0422(14) 0.0368(13) 0.0430(14) 0.0124(11) 0.0029(11) 0.0200(11)
C46 0.093(3) 0.0485(17) 0.0455(17) 0.0136(14) 0.0244(16) 0.0332(18)
C47 0.0641(18) 0.0375(14) 0.0382(14) 0.0046(11) -0.0008(13) 0.0210(13)
C48 0.0448(14) 0.0327(13) 0.0420(14) 0.0044(11) -0.0031(11) 0.0202(11)
C49 0.125(3) 0.064(2) 0.065(2) 0.0003(17) 0.001(2) 0.071(2)
C50 0.077(2) 0.0526(18) 0.0607(19) 0.0259(15) 0.0161(16) 0.0380(17)
C51 0.0490(14) 0.0287(12) 0.0324(12) 0.0057(10) 0.0057(10) 0.0217(11)
Zn3 0.03586(19) 0.03331(18) 0.02565(17) 0.00942(13) 0.00070(13) 0.01799(15)
Zn4 0.03406(18) 0.03157(18) 0.02267(16) 0.00382(13) 0.00152(13) 0.01880(15)
O3 0.0488(10) 0.0338(9) 0.0408(10) 0.0076(8) -0.0113(8) 0.0154(8)
O4 0.0451(10) 0.0317(9) 0.0328(9) 0.0068(7) -0.0036(7) 0.0171(8)
N7 0.0346(10) 0.0336(10) 0.0244(9) 0.0072(8) 0.0017(7) 0.0184(9)
N8 0.0310(10) 0.0388(11) 0.0267(9) 0.0091(8) 0.0028(8) 0.0152(9)
N9 0.0357(12) 0.0554(15) 0.0521(14) 0.0184(11) 0.0086(10) 0.0138(11)
N10 0.0335(10) 0.0315(10) 0.0248(9) 0.0039(7) 0.0015(7) 0.0193(8)
N11 0.0394(11) 0.0394(11) 0.0293(10) 0.0072(8) 0.0077(8) 0.0238(9)
N12 0.0673(16) 0.0949(19) 0.0459(13) -0.0170(13) 0.0062(12) 0.0528(15)
C52 0.0624(17) 0.0569(17) 0.0379(14) 0.0220(12) 0.0110(12) 0.0396(15)
C53 0.0347(12) 0.0329(12) 0.0297(11) 0.0105(9) 0.0001(9) 0.0156(10)
C54 0.0391(13) 0.0342(12) 0.0378(13) 0.0107(10) 0.0048(10) 0.0220(11)
C55 0.0294(11) 0.0372(13) 0.0338(12) 0.0059(10) 0.0017(9) 0.0161(10)
C56 0.0530(16) 0.0598(18) 0.0457(15) 0.0095(13) 0.0121(13) 0.0367(15)
C57 0.0391(13) 0.0584(17) 0.0304(12) 0.0168(12) 0.0054(10) 0.0222(13)
C58 0.0462(15) 0.0569(17) 0.0468(16) 0.0273(14) 0.0093(12) 0.0220(14)
C59 0.0436(16) 0.0562(19) 0.065(2) 0.0129(15) -0.0041(14) 0.0127(14)
C60 0.0575(19) 0.069(2) 0.0506(18) 0.0025(16) -0.0074(15) 0.0212(17)
C61 0.101(4) 0.069(3) 0.116(4) 0.009(3) 0.004(3) 0.014(3)
C62 0.0483(18) 0.078(2) 0.090(3) 0.036(2) 0.0300(18) 0.0253(18)
C63 0.073(3) 0.109(3) 0.078(3) 0.019(2) 0.045(2) 0.036(2)
C64 0.059(2) 0.097(3) 0.166(5) 0.051(3) 0.033(3) 0.045(2)
C65 0.0416(13) 0.0407(13) 0.0240(11) 0.0115(9) 0.0042(9) 0.0249(11)
C66 0.0420(14) 0.0527(16) 0.0347(13) 0.0151(11) 0.0072(11) 0.0247(13)
C67 0.0517(17) 0.077(2) 0.0534(18) 0.0225(16) 0.0216(14) 0.0371(17)
C68 0.080(2) 0.078(2) 0.0513(18) 0.0185(17) 0.0298(17) 0.055(2)
C69 0.078(2) 0.0561(18) 0.0387(15) 0.0057(13) 0.0123(14) 0.0435(17)
C70 0.0539(15) 0.0460(15) 0.0310(12) 0.0079(11) 0.0029(11) 0.0314(13)
C71 0.0550(17) 0.0462(16) 0.0516(16) -0.0077(13) -0.0047(13) 0.0256(14)
C72 0.082(3) 0.082(3) 0.191(5) 0.056(3) -0.050(3) 0.025(2)
C73 0.071(2) 0.055(2) 0.104(3) 0.029(2) -0.011(2) 0.0206(18)
C74 0.0359(13) 0.0570(17) 0.0396(14) 0.0128(12) 0.0027(11) 0.0150(13)
C75 0.0607(19) 0.061(2) 0.0530(18) 0.0179(15) -0.0054(15) 0.0205(16)
C76 0.0467(17) 0.070(2) 0.0589(19) 0.0294(17) -0.0017(14) 0.0147(16)
C77 0.0515(16) 0.0623(18) 0.0327(13) -0.0066(12) -0.0096(11) 0.0344(15)
C78 0.0386(12) 0.0318(12) 0.0278(11) 0.0032(9) -0.0012(9) 0.0187(10)
C79 0.0325(12) 0.0347(12) 0.0359(12) 0.0031(10) -0.0039(10) 0.0173(10)
C80 0.0338(12) 0.0344(12) 0.0408(13) 0.0093(10) 0.0072(10) 0.0186(10)
C81 0.0414(15) 0.069(2) 0.0597(18) 0.0077(15) 0.0094(13) 0.0342(15)
C82 0.0541(16) 0.0590(17) 0.0329(13) 0.0107(12) 0.0155(11) 0.0360(14)
C83 0.075(2) 0.0629(19) 0.0342(14) -0.0034(13) 0.0021(13) 0.0497(17)
C84 0.094(2) 0.074(2) 0.0375(15) -0.0049(14) -0.0013(15) 0.056(2)
C85 0.204(6) 0.074(3) 0.090(3) 0.003(3) 0.002(4) 0.056(3)
C86 0.092(3) 0.129(4) 0.078(3) -0.006(3) -0.014(2) 0.074(3)
C90 0.0382(12) 0.0325(12) 0.0219(10) -0.0005(9) -0.0003(9) 0.0217(10)
C91 0.0409(13) 0.0331(12) 0.0345(12) -0.0005(10) -0.0032(10) 0.0205(11)
C92 0.0513(15) 0.0371(14) 0.0470(15) -0.0042(11) -0.0020(12) 0.0300(13)
C93 0.0508(16) 0.0522(16) 0.0434(14) -0.0014(12) 0.0069(12) 0.0358(14)
C94 0.0433(14) 0.0443(14) 0.0379(13) 0.0045(11) 0.0094(11) 0.0249(12)
C95 0.0429(13) 0.0365(13) 0.0266(11) 0.0041(9) 0.0051(10) 0.0239(11)
C96 0.0533(15) 0.0377(13) 0.0435(14) 0.0152(11) 0.0179(12) 0.0275(12)
C97 0.0644(18) 0.0367(14) 0.0485(16) 0.0073(12) 0.0156(14) 0.0236(14)
C98 0.086(2) 0.057(2) 0.066(2) 0.0278(17) 0.0033(18) 0.0360(19)
C99 0.0456(15) 0.0313(13) 0.0534(16) 0.0069(11) 0.0019(12) 0.0183(12)
C100 0.066(2) 0.0492(17) 0.0593(19) 0.0163(14) 0.0023(15) 0.0260(16)
C101 0.076(2) 0.0492(19) 0.076(2) 0.0094(18) -0.017(2) 0.0029(18)
C102 0.0467(14) 0.0284(12) 0.0362(13) 0.0039(10) -0.0033(11) 0.0140(11)
C87 0.071(2) 0.092(3) 0.065(2) -0.005(2) 0.013(2) 0.057(2)
C88 0.100(4) 0.132(4) 0.093(4) 0.000(4) 0.037(4) 0.052(4)
C89 0.095(4) 0.104(4) 0.088(4) -0.006(4) -0.006(3) 0.079(4)
C87' 0.074(2) 0.097(3) 0.069(3) -0.013(2) 0.015(2) 0.053(2)
C88' 0.094(4) 0.116(4) 0.097(4) -0.008(4) 0.002(3) 0.068(3)
C89' 0.088(4) 0.115(5) 0.088(4) -0.001(4) 0.029(4) 0.038(4)

loop_
_atom_type_symbol
_atom_type_description
_atom_type_scat_dispersion_real
_atom_type_scat_dispersion_imag
_atom_type_scat_source
C C 0.0150 0.0070 'International Tables Vol C Tables 4.2.6.8 and 6.1.1.4'
H H 0.0000 0.0000 'International Tables Vol C Tables 4.2.6.8 and 6.1.1.4'
N N 0.0250 0.0140 'International Tables Vol C Tables 4.2.6.8 and 6.1.1.4'
O O 0.0410 0.0250 'International Tables Vol C Tables 4.2.6.8 and 6.1.1.4'
Zn Zn -2.8020 0.5460 'International Tables Vol C Tables 4.2.6.8 and 6.1.1.4'

loop_
_geom_angle_atom_site_label_1
_geom_angle_atom_site_label_2
_geom_angle_atom_site_label_3
_geom_angle
Zn2 Zn1 H 28.5(8)
O1 Zn1 H 105.1(8)
O1 Zn1 Zn2 77.35(5)
N4 Zn1 H 122.0(9)
N4 Zn1 Zn2 128.74(6)
N4 Zn1 O1 110.64(7)
N5 Zn1 H 111.9(8)
N5 Zn1 Zn2 127.64(6)
N5 Zn1 O1 107.48(8)
N5 Zn1 N4 99.12(8)
Zn1 Zn2 H 27.7(8)
O2 Zn2 Zn1 80.74(5)
O2 Zn2 H 105.5(8)
N1 Zn2 Zn1 142.53(6)
N1 Zn2 H 118.2(8)
N1 Zn2 O2 114.19(8)
N2 Zn2 Zn1 106.80(6)
N2 Zn2 H 108.2(8)
N2 Zn2 O2 110.93(8)
N2 Zn2 N1 99.57(9)
C51 O1 Zn1 126.15(16)
C51 O2 Zn2 123.96(15)
C2 N1 Zn2 117.03(16)
C2 N1 C14 117.44(19)
C14 N1 Zn2 125.41(15)
C4 N2 Zn2 119.39(17)
C4 N2 C6 121.7(2)
C6 N2 Zn2 118.64(18)
C7 N3 C11 116.5(3)
C8 N3 C7 114.6(3)
C8 N3 C11 117.2(3)
C27 N4 Zn1 120.24(15)
C27 N4 C39 119.58(18)
C39 N4 Zn1 120.03(14)
C29 N5 Zn1 121.89(15)
C29 N5 C31 121.2(2)
C31 N5 Zn1 116.94(15)
C32 N6 C33 112.4(2)
C32 N6 C36 116.0(2)
C36 N6 C33 116.9(2)
H1A C1 H1B 109.5
H1A C1 H1C 109.5
H1B C1 H1C 109.5
C2 C1 H1A 109.5
C2 C1 H1B 109.5
C2 C1 H1C 109.5
N1 C2 C1 119.4(2)
N1 C2 C3 125.6(2)
C3 C2 C1 114.9(2)
C2 C3 H3 115.0
C2 C3 C4 130.0(2)
C4 C3 H3 115.0
N2 C4 C3 123.0(2)
N2 C4 C5 121.1(2)
C3 C4 C5 115.9(3)
C4 C5 H5A 109.5
C4 C5 H5B 109.5
C4 C5 H5C 109.5
H5A C5 H5B 109.5
H5A C5 H5C 109.5
H5B C5 H5C 109.5
N2 C6 H6A 109.2
N2 C6 H6B 109.2
N2 C6 C7 111.9(2)
H6A C6 H6B 107.9
C7 C6 H6A 109.2
C7 C6 H6B 109.2
N3 C7 C6 113.7(2)
N3 C7 H7A 108.8
N3 C7 H7B 108.8
C6 C7 H7A 108.8
C6 C7 H7B 108.8
H7A C7 H7B 107.7
N3 C8 H8 105.3
N3 C8 C9 119.8(4)
N3 C8 C10 113.7(3)
C9 C8 H8 105.3
C10 C8 H8 105.3
C10 C8 C9 106.2(4)
C8 C9 H9A 109.5
C8 C9 H9B 109.5
C8 C9 H9C 109.5
H9A C9 H9B 109.5
H9A C9 H9C 109.5
H9B C9 H9C 109.5
C8 C10 H10G 109.5
C8 C10 H10H 109.5
C8 C10 H10I 109.5
H10G C10 H10H 109.5
H10G C10 H10I 109.5
H10H C10 H10I 109.5
N3 C11 H11 106.7
N3 C11 C12 115.0(4)
N3 C11 C13 109.9(3)
C12 C11 H11 106.7
C13 C11 H11 106.7
C13 C11 C12 111.4(4)
C11 C12 H12A 109.5
C11 C12 H12B 109.5
C11 C12 H12C 109.5
H12A C12 H12B 109.5
H12A C12 H12C 109.5
H12B C12 H12C 109.5
C11 C13 H13A 109.5
C11 C13 H13B 109.5
C11 C13 H13C 109.5
H13A C13 H13B 109.5
H13A C13 H13C 109.5
H13B C13 H13C 109.5
C15 C14 N1 119.8(2)
C15 C14 C19 120.6(2)
C19 C14 N1 119.6(2)
C14 C15 C23 121.6(2)
C16 C15 C14 118.3(2)
C16 C15 C23 120.1(2)
C15 C16 H16 119.4
C17 C16 C15 121.1(3)
C17 C16 H16 119.4
C16 C17 H17 120.0
C18 C17 C16 120.0(3)
C18 C17 H17 120.0
C17 C18 H18 119.3
C17 C18 C19 121.4(2)
C19 C18 H18 119.3
C14 C19 C20 121.9(2)
C18 C19 C14 118.3(2)
C18 C19 C20 119.7(2)
C19 C20 H20 107.6
C19 C20 C21 113.7(2)
C21 C20 H20 107.6
C22 C20 C19 109.6(2)
C22 C20 H20 107.6
C22 C20 C21 110.4(2)
C20 C21 H21A 109.5
C20 C21 H21B 109.5
C20 C21 H21C 109.5
H21A C21 H21B 109.5
H21A C21 H21C 109.5
H21B C21 H21C 109.5
C20 C22 H22A 109.5
C20 C22 H22B 109.5
C20 C22 H22C 109.5
H22A C22 H22B 109.5
H22A C22 H22C 109.5
H22B C22 H22C 109.5
C15 C23 H23 107.5
C15 C23 C25 112.4(2)
C24 C23 C15 112.0(2)
C24 C23 H23 107.5
C24 C23 C25 109.6(3)
C25 C23 H23 107.5
C23 C24 H24A 109.5
C23 C24 H24B 109.5
C23 C24 H24C 109.5
H24A C24 H24B 109.5
H24A C24 H24C 109.5
H24B C24 H24C 109.5
C23 C25 H25A 109.5
C23 C25 H25B 109.5
C23 C25 H25C 109.5
H25A C25 H25B 109.5
H25A C25 H25C 109.5
H25B C25 H25C 109.5
H26A C26 H26B 109.5
H26A C26 H26C 109.5
H26B C26 H26C 109.5
C27 C26 H26A 109.5
C27 C26 H26B 109.5
C27 C26 H26C 109.5
N4 C27 C26 119.5(2)
N4 C27 C28 124.7(2)
C28 C27 C26 115.8(2)
C27 C28 H28 114.7
C27 C28 C29 130.5(2)
C29 C28 H28 114.7
N5 C29 C28 123.3(2)
N5 C29 C30 120.7(2)
C28 C29 C30 115.9(2)
C29 C30 H30A 109.5
C29 C30 H30B 109.5
C29 C30 H30C 109.5
H30A C30 H30B 109.5
H30A C30 H30C 109.5
H30B C30 H30C 109.5
N5 C31 H31A 109.3
N5 C31 H31B 109.3
N5 C31 C32 111.5(2)
H31A C31 H31B 108.0
C32 C31 H31A 109.3
C32 C31 H31B 109.3
N6 C32 C31 111.5(2)
N6 C32 H32A 109.3
N6 C32 H32B 109.3
C31 C32 H32A 109.3
C31 C32 H32B 109.3
H32A C32 H32B 108.0
N6 C33 H33 106.2
N6 C33 C34 115.4(3)
N6 C33 C35 111.2(3)
C34 C33 H33 106.2
C35 C33 H33 106.2
C35 C33 C34 110.9(3)
C33 C34 H34A 109.5
C33 C34 H34B 109.5
C33 C34 H34C 109.5
H34A C34 H34B 109.5
H34A C34 H34C 109.5
H34B C34 H34C 109.5
C33 C35 H35A 109.5
C33 C35 H35B 109.5
C33 C35 H35C 109.5
H35A C35 H35B 109.5
H35A C35 H35C 109.5
H35B C35 H35C 109.5
N6 C36 H36 106.6
N6 C36 C37 115.9(3)
N6 C36 C38 109.7(3)
C37 C36 H36 106.6
C38 C36 H36 106.6
C38 C36 C37 111.0(3)
C36 C37 H37A 109.5
C36 C37 H37B 109.5
C36 C37 H37C 109.5
H37A C37 H37B 109.5
H37A C37 H37C 109.5
H37B C37 H37C 109.5
C36 C38 H38A 109.5
C36 C38 H38B 109.5
C36 C38 H38C 109.5
H38A C38 H38B 109.5
H38A C38 H38C 109.5
H38B C38 H38C 109.5
C40 C39 N4 118.7(2)
C44 C39 N4 120.2(2)
C44 C39 C40 121.1(2)
C39 C40 C48 121.8(2)
C41 C40 C39 118.4(2)
C41 C40 C48 119.8(2)
C40 C41 H41 119.4
C42 C41 C40 121.3(2)
C42 C41 H41 119.4
C41 C42 H42 120.1
C41 C42 C43 119.7(2)
C43 C42 H42 120.1
C42 C43 H43 119.2
C42 C43 C44 121.5(2)
C44 C43 H43 119.2
C39 C44 C45 122.7(2)
C43 C44 C39 118.1(2)
C43 C44 C45 119.2(2)
C44 C45 H45 108.2
C44 C45 C46 112.0(2)
C44 C45 C47 111.0(2)
C46 C45 H45 108.2
C46 C45 C47 109.1(2)
C47 C45 H45 108.2
C45 C46 H46A 109.5
C45 C46 H46B 109.5
C45 C46 H46C 109.5
H46A C46 H46B 109.5
H46A C46 H46C 109.5
H46B C46 H46C 109.5
C45 C47 H47A 109.5
C45 C47 H47B 109.5
C45 C47 H47C 109.5
H47A C47 H47B 109.5
H47A C47 H47C 109.5
H47B C47 H47C 109.5
C40 C48 H48 107.5
C40 C48 C49 111.4(2)
C40 C48 C50 112.6(2)
C49 C48 H48 107.5
C50 C48 H48 107.5
C50 C48 C49 110.0(3)
C48 C49 H49A 109.5
C48 C49 H49B 109.5
C48 C49 H49C 109.5
H49A C49 H49B 109.5
H49A C49 H49C 109.5
H49B C49 H49C 109.5
C48 C50 H50A 109.5
C48 C50 H50B 109.5
C48 C50 H50C 109.5
H50A C50 H50B 109.5
H50A C50 H50C 109.5
H50B C50 H50C 109.5
O1 C51 O2 127.7(2)
O1 C51 H51 116.1
O2 C51 H51 116.1
Zn4 Zn3 HA 26.6(8)
O3 Zn3 HA 103.7(8)
O3 Zn3 Zn4 79.81(5)
N7 Zn3 HA 113.6(8)
N7 Zn3 Zn4 135.84(6)
N7 Zn3 O3 114.15(8)
N7 Zn3 N8 99.48(8)
N8 Zn3 HA 115.9(8)
N8 Zn3 Zn4 114.99(6)
N8 Zn3 O3 110.42(8)
Zn3 Zn4 HA 28.8(8)
O4 Zn4 Zn3 79.08(5)
O4 Zn4 HA 106.6(9)
N10 Zn4 Zn3 123.62(5)
N10 Zn4 HA 117.8(8)
N10 Zn4 O4 112.44(8)
N11 Zn4 Zn3 131.04(6)
N11 Zn4 HA 113.3(8)
N11 Zn4 O4 106.66(8)
N11 Zn4 N10 99.59(8)
C102 O3 Zn3 125.49(16)
C102 O4 Zn4 125.41(16)
C53 N7 Zn3 119.00(15)
C53 N7 C65 120.37(19)
C65 N7 Zn3 120.05(14)
C55 N8 Zn3 120.18(16)
C55 N8 C57 121.4(2)
C57 N8 Zn3 118.33(17)
C58 N9 C59 114.0(3)
C58 N9 C62 108.7(2)
C59 N9 C62 112.9(3)
C78 N10 Zn4 120.06(15)
C78 N10 C90 119.26(18)
C90 N10 Zn4 120.49(14)
C80 N11 Zn4 121.15(16)
C80 N11 C82 120.7(2)
C82 N11 Zn4 118.13(17)
C83 N12 C87' 115.8(4)
C84 N12 C83 117.8(3)
C84 N12 C87 110.7(4)
C84 N12 C87' 125.1(4)
C87 N12 C83 110.5(4)
H52A C52 H52B 109.5
H52A C52 H52C 109.5
H52B C52 H52C 109.5
C53 C52 H52A 109.5
C53 C52 H52B 109.5
C53 C52 H52C 109.5
N7 C53 C52 119.2(2)
N7 C53 C54 125.1(2)
C54 C53 C52 115.8(2)
C53 C54 H54 114.8
C53 C54 C55 130.3(2)
C55 C54 H54 114.8
N8 C55 C54 123.6(2)
N8 C55 C56 121.1(2)
C54 C55 C56 115.3(2)
C55 C56 H56A 109.5
C55 C56 H56B 109.5
C55 C56 H56C 109.5
H56A C56 H56B 109.5
H56A C56 H56C 109.5
H56B C56 H56C 109.5
N8 C57 H57A 109.2
N8 C57 H57B 109.2
N8 C57 C58 111.9(2)
H57A C57 H57B 107.9
C58 C57 H57A 109.2
C58 C57 H57B 109.2
N9 C58 C57 114.2(2)
N9 C58 H58A 108.7
N9 C58 H58B 108.7
C57 C58 H58A 108.7
C57 C58 H58B 108.7
H58A C58 H58B 107.6
N9 C59 H59 107.2
N9 C59 C60 111.2(2)
N9 C59 C61 115.7(3)
C60 C59 H59 107.2
C60 C59 C61 107.8(3)
C61 C59 H59 107.2
C59 C60 H60A 109.5
C59 C60 H60B 109.5
C59 C60 H60C 109.5
H60A C60 H60B 109.5
H60A C60 H60C 109.5
H60B C60 H60C 109.5
C59 C61 H61A 109.5
C59 C61 H61B 109.5
C59 C61 H61C 109.5
H61A C61 H61B 109.5
H61A C61 H61C 109.5
H61B C61 H61C 109.5
N9 C62 H62 108.7
N9 C62 C63 108.9(3)
N9 C62 C64 113.1(4)
C63 C62 H62 108.7
C64 C62 H62 108.7
C64 C62 C63 108.7(4)
C62 C63 H63A 109.5
C62 C63 H63B 109.5
C62 C63 H63C 109.5
H63A C63 H63B 109.5
H63A C63 H63C 109.5
H63B C63 H63C 109.5
C62 C64 H64A 109.5
C62 C64 H64B 109.5
C62 C64 H64C 109.5
H64A C64 H64B 109.5
H64A C64 H64C 109.5
H64B C64 H64C 109.5
C66 C65 N7 119.4(2)
C66 C65 C70 121.1(2)
C70 C65 N7 119.4(2)
C65 C66 C74 121.9(2)
C67 C66 C65 118.2(3)
C67 C66 C74 119.9(3)
C66 C67 H67 119.3
C68 C67 C66 121.5(3)
C68 C67 H67 119.3
C67 C68 H68 120.1
C67 C68 C69 119.8(3)
C69 C68 H68 120.1
C68 C69 H69 119.2
C68 C69 C70 121.6(3)
C70 C69 H69 119.2
C65 C70 C71 121.5(2)
C69 C70 C65 117.8(3)
C69 C70 C71 120.8(3)
C70 C71 H71 107.5
C72 C71 C70 111.7(3)
C72 C71 H71 107.5
C73 C71 C70 113.9(3)
C73 C71 H71 107.5
C73 C71 C72 108.5(3)
C71 C72 H72A 109.5
C71 C72 H72B 109.5
C71 C72 H72C 109.5
H72A C72 H72B 109.5
H72A C72 H72C 109.5
H72B C72 H72C 109.5
C71 C73 H73A 109.5
C71 C73 H73B 109.5
C71 C73 H73C 109.5
H73A C73 H73B 109.5
H73A C73 H73C 109.5
H73B C73 H73C 109.5
C66 C74 H74 108.0
C66 C74 C75 111.5(2)
C66 C74 C76 111.8(3)
C75 C74 H74 108.0
C76 C74 H74 108.0
C76 C74 C75 109.5(2)
C74 C75 H75A 109.5
C74 C75 H75B 109.5
C74 C75 H75C 109.5
H75A C75 H75B 109.5
H75A C75 H75C 109.5
H75B C75 H75C 109.5
C74 C76 H76A 109.5
C74 C76 H76B 109.5
C74 C76 H76C 109.5
H76A C76 H76B 109.5
H76A C76 H76C 109.5
H76B C76 H76C 109.5
H77A C77 H77B 109.5
H77A C77 H77C 109.5
H77B C77 H77C 109.5
C78 C77 H77A 109.5
C78 C77 H77B 109.5
C78 C77 H77C 109.5
N10 C78 C77 119.1(2)
N10 C78 C79 124.8(2)
C79 C78 C77 116.1(2)
C78 C79 H79 114.9
C78 C79 C80 130.3(2)
C80 C79 H79 114.9
N11 C80 C79 124.1(2)
N11 C80 C81 121.3(2)
C79 C80 C81 114.6(2)
C80 C81 H81A 109.5
C80 C81 H81B 109.5
C80 C81 H81C 109.5
H81A C81 H81B 109.5
H81A C81 H81C 109.5
H81B C81 H81C 109.5
N11 C82 H82A 109.2
N11 C82 H82B 109.2
N11 C82 C83 112.2(2)
H82A C82 H82B 107.9
C83 C82 H82A 109.2
C83 C82 H82B 109.2
N12 C83 C82 110.8(3)
N12 C83 H83A 109.5
N12 C83 H83B 109.5
C82 C83 H83A 109.5
C82 C83 H83B 109.5
H83A C83 H83B 108.1
N12 C84 H84 107.4
N12 C84 C85 117.2(3)
N12 C84 C86 109.7(3)
C85 C84 H84 107.4
C86 C84 H84 107.4
C86 C84 C85 107.4(4)
C84 C85 H85A 109.5
C84 C85 H85B 109.5
C84 C85 H85C 109.5
H85A C85 H85B 109.5
H85A C85 H85C 109.5
H85B C85 H85C 109.5
C84 C86 H86A 109.5
C84 C86 H86B 109.5
C84 C86 H86C 109.5
H86A C86 H86B 109.5
H86A C86 H86C 109.5
H86B C86 H86C 109.5
C91 C90 N10 119.5(2)
C95 C90 N10 119.7(2)
C95 C90 C91 120.7(2)
C90 C91 C99 122.8(2)
C92 C91 C90 117.9(2)
C92 C91 C99 119.3(2)
C91 C92 H92 119.1
C93 C92 C91 121.8(2)
C93 C92 H92 119.1
C92 C93 H93 120.3
C94 C93 C92 119.5(2)
C94 C93 H93 120.3
C93 C94 H94 119.4
C93 C94 C95 121.3(3)
C95 C94 H94 119.4
C90 C95 C96 122.4(2)
C94 C95 C90 118.7(2)
C94 C95 C96 118.8(2)
C95 C96 H96 108.1
C95 C96 C97 111.1(2)
C95 C96 C98 111.1(2)
C97 C96 H96 108.1
C97 C96 C98 110.3(2)
C98 C96 H96 108.1
C96 C97 H97A 109.5
C96 C97 H97B 109.5
C96 C97 H97C 109.5
H97A C97 H97B 109.5
H97A C97 H97C 109.5
H97B C97 H97C 109.5
C96 C98 H98A 109.5
C96 C98 H98B 109.5
C96 C98 H98C 109.5
H98A C98 H98B 109.5
H98A C98 H98C 109.5
H98B C98 H98C 109.5
C91 C99 H99 108.2
C91 C99 C100 110.9(2)
C91 C99 C101 111.8(3)
C100 C99 H99 108.2
C100 C99 C101 109.5(3)
C101 C99 H99 108.2
C99 C100 H10A 109.5
C99 C100 H10B 109.5
C99 C100 H10C 109.5
H10A C100 H10B 109.5
H10A C100 H10C 109.5
H10B C100 H10C 109.5
C99 C101 H10D 109.5
C99 C101 H10E 109.5
C99 C101 H10F 109.5
H10D C101 H10E 109.5
H10D C101 H10F 109.5
H10E C101 H10F 109.5
O3 C102 H102 115.8
O4 C102 O3 128.3(2)
O4 C102 H102 115.8
N12 C87 H87 104.4
N12 C87 C88 107.5(8)
N12 C87 C89 122.5(8)
C88 C87 H87 104.4
C88 C87 C89 111.8(8)
C89 C87 H87 104.4
C87 C88 H88A 109.5
C87 C88 H88B 109.5
C87 C88 H88C 109.5
H88A C88 H88B 109.5
H88A C88 H88C 109.5
H88B C88 H88C 109.5
C87 C89 H89A 109.5
C87 C89 H89B 109.5
C87 C89 H89C 109.5
H89A C89 H89B 109.5
H89A C89 H89C 109.5
H89B C89 H89C 109.5
N12 C87' H87' 106.7
C88' C87' N12 107.8(8)
C88' C87' H87' 106.7
C88' C87' C89' 114.8(8)
C89' C87' N12 113.5(7)
C89' C87' H87' 106.7
C87' C88' H88D 109.5
C87' C88' H88E 109.5
C87' C88' H88F 109.5
H88D C88' H88E 109.5
H88D C88' H88F 109.5
H88E C88' H88F 109.5
C87' C89' H89D 109.5
C87' C89' H89E 109.5
C87' C89' H89F 109.5
H89D C89' H89E 109.5
H89D C89' H89F 109.5
H89E C89' H89F 109.5

loop_
_geom_bond_atom_site_label_1
_geom_bond_atom_site_label_2
_geom_bond_distance
Zn1 H 1.66(2)
Zn1 Zn2 2.9627(5)
Zn1 O1 2.0259(17)
Zn1 N4 1.9608(18)
Zn1 N5 1.9563(19)
Zn2 H 1.70(2)
Zn2 O2 1.9952(17)
Zn2 N1 1.9631(19)
Zn2 N2 1.960(2)
O1 C51 1.249(3)
O2 C51 1.252(3)
N1 C2 1.335(3)
N1 C14 1.436(3)
N2 C4 1.314(4)
N2 C6 1.462(3)
N3 C7 1.460(4)
N3 C8 1.443(4)
N3 C11 1.463(4)
N4 C27 1.334(3)
N4 C39 1.437(3)
N5 C29 1.319(3)
N5 C31 1.465(3)
N6 C32 1.460(3)
N6 C33 1.472(3)
N6 C36 1.471(3)
C1 H1A 0.9800
C1 H1B 0.9800
C1 H1C 0.9800
C1 C2 1.518(3)
C2 C3 1.393(4)
C3 H3 0.9500
C3 C4 1.420(4)
C4 C5 1.507(4)
C5 H5A 0.9800
C5 H5B 0.9800
C5 H5C 0.9800
C6 H6A 0.9900
C6 H6B 0.9900
C6 C7 1.523(4)
C7 H7A 0.9900
C7 H7B 0.9900
C8 H8 1.0000
C8 C9 1.5265(10)
C8 C10 1.494(6)
C9 H9A 0.9800
C9 H9B 0.9800
C9 H9C 0.9800
C10 H10G 0.9800
C10 H10H 0.9800
C10 H10I 0.9800
C11 H11 1.0000
C11 C12 1.511(6)
C11 C13 1.507(5)
C12 H12A 0.9800
C12 H12B 0.9800
C12 H12C 0.9800
C13 H13A 0.9800
C13 H13B 0.9800
C13 H13C 0.9800
C14 C15 1.404(4)
C14 C19 1.409(3)
C15 C16 1.394(4)
C15 C23 1.514(3)
C16 H16 0.9500
C16 C17 1.377(4)
C17 H17 0.9500
C17 C18 1.373(4)
C18 H18 0.9500
C18 C19 1.388(3)
C19 C20 1.520(4)
C20 H20 1.0000
C20 C21 1.522(4)
C20 C22 1.519(4)
C21 H21A 0.9800
C21 H21B 0.9800
C21 H21C 0.9800
C22 H22A 0.9800
C22 H22B 0.9800
C22 H22C 0.9800
C23 H23 1.0000
C23 C24 1.512(4)
C23 C25 1.534(4)
C24 H24A 0.9800
C24 H24B 0.9800
C24 H24C 0.9800
C25 H25A 0.9800
C25 H25B 0.9800
C25 H25C 0.9800
C26 H26A 0.9800
C26 H26B 0.9800
C26 H26C 0.9800
C26 C27 1.513(3)
C27 C28 1.399(3)
C28 H28 0.9500
C28 C29 1.410(3)
C29 C30 1.513(3)
C30 H30A 0.9800
C30 H30B 0.9800
C30 H30C 0.9800
C31 H31A 0.9900
C31 H31B 0.9900
C31 C32 1.521(4)
C32 H32A 0.9900
C32 H32B 0.9900
C33 H33 1.0000
C33 C34 1.525(5)
C33 C35 1.516(4)
C34 H34A 0.9800
C34 H34B 0.9800
C34 H34C 0.9800
C35 H35A 0.9800
C35 H35B 0.9800
C35 H35C 0.9800
C36 H36 1.0000
C36 C37 1.523(5)
C36 C38 1.516(5)
C37 H37A 0.9800
C37 H37B 0.9800
C37 H37C 0.9800
C38 H38A 0.9800
C38 H38B 0.9800
C38 H38C 0.9800
C39 C40 1.407(3)
C39 C44 1.401(3)
C40 C41 1.396(3)
C40 C48 1.516(3)
C41 H41 0.9500
C41 C42 1.377(4)
C42 H42 0.9500
C42 C43 1.378(4)
C43 H43 0.9500
C43 C44 1.399(3)
C44 C45 1.520(4)
C45 H45 1.0000
C45 C46 1.528(4)
C45 C47 1.531(4)
C46 H46A 0.9800
C46 H46B 0.9800
C46 H46C 0.9800
C47 H47A 0.9800
C47 H47B 0.9800
C47 H47C 0.9800
C48 H48 1.0000
C48 C49 1.522(4)
C48 C50 1.517(4)
C49 H49A 0.9800
C49 H49B 0.9800
C49 H49C 0.9800
C50 H50A 0.9800
C50 H50B 0.9800
C50 H50C 0.9800
C51 H51 0.9500
Zn3 HA 1.73(2)
Zn3 Zn4 2.9624(4)
Zn3 O3 2.0042(18)
Zn3 N7 1.9581(18)
Zn3 N8 1.960(2)
Zn4 HA 1.61(2)
Zn4 O4 2.0227(17)
Zn4 N10 1.9604(18)
Zn4 N11 1.956(2)
O3 C102 1.253(3)
O4 C102 1.244(3)
N7 C53 1.339(3)
N7 C65 1.431(3)
N8 C55 1.319(3)
N8 C57 1.463(3)
N9 C58 1.473(4)
N9 C59 1.476(4)
N9 C62 1.484(4)
N10 C78 1.332(3)
N10 C90 1.435(3)
N11 C80 1.314(3)
N11 C82 1.471(3)
N12 C83 1.453(3)
N12 C84 1.438(5)
N12 C87 1.448(8)
N12 C87' 1.549(9)
C52 H52A 0.9800
C52 H52B 0.9800
C52 H52C 0.9800
C52 C53 1.508(3)
C53 C54 1.395(3)
C54 H54 0.9500
C54 C55 1.412(3)
C55 C56 1.515(3)
C56 H56A 0.9800
C56 H56B 0.9800
C56 H56C 0.9800
C57 H57A 0.9900
C57 H57B 0.9900
C57 C58 1.526(4)
C58 H58A 0.9900
C58 H58B 0.9900
C59 H59 1.0000
C59 C60 1.515(5)
C59 C61 1.544(6)
C60 H60A 0.9800
C60 H60B 0.9800
C60 H60C 0.9800
C61 H61A 0.9800
C61 H61B 0.9800
C61 H61C 0.9800
C62 H62 1.0000
C62 C63 1.542(6)
C62 C64 1.487(6)
C63 H63A 0.9800
C63 H63B 0.9800
C63 H63C 0.9800
C64 H64A 0.9800
C64 H64B 0.9800
C64 H64C 0.9800
C65 C66 1.403(4)
C65 C70 1.409(4)
C66 C67 1.392(4)
C66 C74 1.519(4)
C67 H67 0.9500
C67 C68 1.374(5)
C68 H68 0.9500
C68 C69 1.375(5)
C69 H69 0.9500
C69 C70 1.396(4)
C70 C71 1.515(4)
C71 H71 1.0000
C71 C72 1.501(5)
C71 C73 1.497(5)
C72 H72A 0.9800
C72 H72B 0.9800
C72 H72C 0.9800
C73 H73A 0.9800
C73 H73B 0.9800
C73 H73C 0.9800
C74 H74 1.0000
C74 C75 1.535(4)
C74 C76 1.525(4)
C75 H75A 0.9800
C75 H75B 0.9800
C75 H75C 0.9800
C76 H76A 0.9800
C76 H76B 0.9800
C76 H76C 0.9800
C77 H77A 0.9800
C77 H77B 0.9800
C77 H77C 0.9800
C77 C78 1.513(3)
C78 C79 1.396(3)
C79 H79 0.9500
C79 C80 1.414(3)
C80 C81 1.512(3)
C81 H81A 0.9800
C81 H81B 0.9800
C81 H81C 0.9800
C82 H82A 0.9900
C82 H82B 0.9900
C82 C83 1.527(4)
C83 H83A 0.9900
C83 H83B 0.9900
C84 H84 1.0000
C84 C85 1.512(7)
C84 C86 1.507(5)
C85 H85A 0.9800
C85 H85B 0.9800
C85 H85C 0.9800
C86 H86A 0.9800
C86 H86B 0.9800
C86 H86C 0.9800
C90 C91 1.407(3)
C90 C95 1.403(3)
C91 C92 1.394(4)
C91 C99 1.509(4)
C92 H92 0.9500
C92 C93 1.380(4)
C93 H93 0.9500
C93 C94 1.374(4)
C94 H94 0.9500
C94 C95 1.392(3)
C95 C96 1.522(3)
C96 H96 1.0000
C96 C97 1.527(4)
C96 C98 1.533(4)
C97 H97A 0.9800
C97 H97B 0.9800
C97 H97C 0.9800
C98 H98A 0.9800
C98 H98B 0.9800
C98 H98C 0.9800
C99 H99 1.0000
C99 C100 1.528(4)
C99 C101 1.541(4)
C100 H10A 0.9800
C100 H10B 0.9800
C100 H10C 0.9800
C101 H10D 0.9800
C101 H10E 0.9800
C101 H10F 0.9800
C102 H102 0.9500
C87 H87 1.0000
C87 C88 1.494(13)
C87 C89 1.525(13)
C88 H88A 0.9800
C88 H88B 0.9800
C88 H88C 0.9800
C89 H89A 0.9800
C89 H89B 0.9800
C89 H89C 0.9800
C87' H87' 1.0000
C87' C88' 1.537(13)
C87' C89' 1.541(15)
C88' H88D 0.9800
C88' H88E 0.9800
C88' H88F 0.9800
C89' H89D 0.9800
C89' H89E 0.9800
C89' H89F 0.9800
